data_7707615
loop_
_publ_author_name
'Garg, Palak'
'Dange, Deepak'
'Jones, Cameron'

_publ_section_title
;
 Bulky arene-bridged bis(amide) and bis(amidinate) complexes of
 germanium(II) and tin(II).
;
_journal_issue 26
_journal_name_full 'Dalton transactions (Cambridge, England : 2003)'
_journal_page_first 9118
_journal_page_last 9122
_journal_paper_doi 10.1039/d1dt01642c
_journal_volume 50
_journal_year 2021
_chemical_formula_sum 'C48 H92 N4 Si4 Sn2'
_chemical_formula_weight 1074.99
_space_group_crystal_system monoclinic
_space_group_IT_number 14
_space_group_name_Hall '-P 2yn'
_space_group_name_H-M_alt 'P 1 21/n 1'
_atom_sites_solution_hydrogens geom
_audit_creation_method SHELXL-2016/6
_audit_update_record
;
2021-06-08 deposited with the CCDC.	2021-06-08 downloaded from the CCDC.
;
_cell_angle_alpha 90
_cell_angle_beta 97.133(3)
_cell_angle_gamma 90
_cell_formula_units_Z 2
_cell_length_a 14.8476(6)
_cell_length_b 9.5319(3)
_cell_length_c 19.2672(6)
_cell_measurement_reflns_used 11390
_cell_measurement_temperature 123(2)
_cell_measurement_theta_max 29.2670
_cell_measurement_theta_min 3.4160
_cell_volume 2705.70(16)
_computing_cell_refinement 'CrysAlisPro 1.171.39.46 (Rigaku OD, 2018)'
_computing_data_collection 'CrysAlisPro 1.171.39.46 (Rigaku OD, 2018)'
_computing_data_reduction 'CrysAlisPro 1.171.39.46 (Rigaku OD, 2018)'
_computing_molecular_graphics xseed
_computing_publication_material Ciftab
_computing_structure_refinement 'SHELXL-2016/6 (Sheldrick, 2016)'
_computing_structure_solution 'SHELXT 2014/5 (Sheldrick, 2014)'
_diffrn_ambient_temperature 123(2)
_diffrn_measured_fraction_theta_full 0.998
_diffrn_measured_fraction_theta_max 0.998
_diffrn_measurement_device_type 'XtaLAB Synergy, Dualflex, HyPix'
_diffrn_radiation_type MoK\a
_diffrn_radiation_wavelength 0.71073
_diffrn_reflns_av_R_equivalents 0.0497
_diffrn_reflns_av_unetI/netI 0.0351
_diffrn_reflns_Laue_measured_fraction_full 0.998
_diffrn_reflns_Laue_measured_fraction_max 0.998
_diffrn_reflns_limit_h_max 17
_diffrn_reflns_limit_h_min -17
_diffrn_reflns_limit_k_max 11
_diffrn_reflns_limit_k_min -11
_diffrn_reflns_limit_l_max 23
_diffrn_reflns_limit_l_min -22
_diffrn_reflns_number 25186
_diffrn_reflns_point_group_measured_fraction_full 0.998
_diffrn_reflns_point_group_measured_fraction_max 0.998
_diffrn_reflns_theta_full 25.242
_diffrn_reflns_theta_max 25.500
_diffrn_reflns_theta_min 3.429
_diffrn_source 'micro-focus sealed X-ray tube'
_exptl_absorpt_coefficient_mu 1.046
_exptl_absorpt_correction_T_max 1.00000
_exptl_absorpt_correction_T_min 0.80166
_exptl_absorpt_correction_type multi-scan
_exptl_absorpt_process_details
;
CrysAlisPro 1.171.40.81a (Rigaku Oxford Diffraction, 2020)
Empirical absorption correction using spherical harmonics,
implemented in SCALE3 ABSPACK scaling algorithm.
;
_exptl_crystal_colour red
_exptl_crystal_density_diffrn 1.319
_exptl_crystal_description block
_exptl_crystal_F_000 1128
_exptl_crystal_size_max 0.220
_exptl_crystal_size_mid 0.180
_exptl_crystal_size_min 0.130
_refine_diff_density_max 3.904
_refine_diff_density_min -1.824
_refine_diff_density_rms 0.154
_refine_ls_extinction_method none
_refine_ls_goodness_of_fit_ref 1.041
_refine_ls_hydrogen_treatment constr
_refine_ls_matrix_type full
_refine_ls_number_parameters 274
_refine_ls_number_reflns 5018
_refine_ls_number_restraints 0
_refine_ls_restrained_S_all 1.041
_refine_ls_R_factor_all 0.0904
_refine_ls_R_factor_gt 0.0781
_refine_ls_shift/su_max 0.001
_refine_ls_shift/su_mean 0.000
_refine_ls_structure_factor_coef Fsqd
_refine_ls_weighting_details 'w=1/[\s^2^(Fo^2^)+(0.1112P)^2^+20.5523P] where P=(Fo^2^+2Fc^2^)/3'
_refine_ls_weighting_scheme calc
_refine_ls_wR_factor_gt 0.2033
_refine_ls_wR_factor_ref 0.2152
_reflns_Friedel_coverage 0.000
_reflns_number_gt 4180
_reflns_number_total 5018
_reflns_threshold_expression 'I > 2\s(I)'
_cod_data_source_file d1dt01642c2.cif
_cod_data_source_block Cj1495
_cod_depositor_comments 'Adding full bibliography for 7707610--7707619.cif.'
_cod_original_sg_symbol_H-M 'P 21/n'
_cod_database_code 7707615
_shelx_shelxl_version_number 2016/6
_shelx_space_group_comment
;
The symmetry employed for this shelxl refinement is uniquely defined
by the following loop, which should always be used as a source of
symmetry information in preference to the above space-group names.
They are only intended as comments.
;
_shelx_estimated_absorpt_t_min 0.803
_shelx_estimated_absorpt_t_max 0.876

loop_
_space_group_symop_operation_xyz
'x, y, z'
'-x+1/2, y+1/2, -z+1/2'
'-x, -y, -z'
'x-1/2, -y-1/2, z-1/2'

loop_
_atom_site_label
_atom_site_type_symbol
_atom_site_fract_x
_atom_site_fract_y
_atom_site_fract_z
_atom_site_U_iso_or_equiv
_atom_site_adp_type
_atom_site_occupancy
_atom_site_site_symmetry_order
_atom_site_calc_flag
_atom_site_refinement_flags_posn
_atom_site_refinement_flags_adp
_atom_site_refinement_flags_occupancy
_atom_site_disorder_assembly
_atom_site_disorder_group
Sn1 Sn 0.66795(4) 0.26939(6) 0.60801(3) 0.0455(2) Uani 1 1 d . . . . .
Si1 Si 0.76278(12) 0.33437(19) 0.46409(9) 0.0320(4) Uani 1 1 d . . . . .
N1 N 0.6657(4) 0.3396(7) 0.5056(3) 0.0423(14) Uani 1 1 d . . . . .
C1 C 0.7751(5) 0.4955(8) 0.4084(4) 0.0398(16) Uani 1 1 d . . . . .
H1 H 0.717496 0.501099 0.375592 0.048 Uiso 1 1 calc R U . . .
Si2 Si 0.45164(12) 0.61237(19) 0.27269(9) 0.0312(4) Uani 1 1 d . . . . .
N2 N 0.4248(4) 0.5904(6) 0.3574(3) 0.0383(13) Uani 1 1 d . . . . .
C2 C 0.8501(6) 0.4865(11) 0.3623(5) 0.062(2) Uani 1 1 d . . . . .
H2A H 0.843948 0.563825 0.328453 0.093 Uiso 1 1 calc R U . . .
H2B H 0.846007 0.396854 0.337195 0.093 Uiso 1 1 calc R U . . .
H2C H 0.909117 0.493152 0.391198 0.093 Uiso 1 1 calc R U . . .
C3 C 0.7793(6) 0.6335(8) 0.4513(5) 0.054(2) Uani 1 1 d . . . . .
H3A H 0.836423 0.637030 0.482776 0.080 Uiso 1 1 calc R U . . .
H3B H 0.728125 0.636812 0.478845 0.080 Uiso 1 1 calc R U . . .
H3C H 0.776029 0.713895 0.419375 0.080 Uiso 1 1 calc R U . . .
C4 C 0.8624(6) 0.3041(9) 0.5348(4) 0.0490(19) Uani 1 1 d . . . . .
H4 H 0.843345 0.226644 0.564789 0.059 Uiso 1 1 calc R U . . .
C5 C 0.9480(6) 0.2533(12) 0.5073(6) 0.071(3) Uani 1 1 d . . . . .
H5A H 0.968563 0.324269 0.475958 0.107 Uiso 1 1 calc R U . . .
H5B H 0.935363 0.165394 0.481539 0.107 Uiso 1 1 calc R U . . .
H5C H 0.995495 0.237440 0.546576 0.107 Uiso 1 1 calc R U . . .
C6 C 0.8816(8) 0.4325(11) 0.5837(5) 0.068(3) Uani 1 1 d . . . . .
H6A H 0.923741 0.405412 0.624717 0.102 Uiso 1 1 calc R U . . .
H6B H 0.824630 0.465535 0.598775 0.102 Uiso 1 1 calc R U . . .
H6C H 0.908625 0.507843 0.558483 0.102 Uiso 1 1 calc R U . . .
C7 C 0.7585(6) 0.1776(9) 0.4041(5) 0.054(2) Uani 1 1 d . . . . .
H7 H 0.819158 0.172174 0.386770 0.065 Uiso 1 1 calc R U . . .
C8 C 0.7468(9) 0.0400(9) 0.4435(7) 0.082(3) Uani 1 1 d . . . . .
H8A H 0.687871 0.040078 0.461350 0.122 Uiso 1 1 calc R U . . .
H8B H 0.795400 0.031494 0.482611 0.122 Uiso 1 1 calc R U . . .
H8C H 0.749807 -0.039451 0.411527 0.122 Uiso 1 1 calc R U . . .
C9 C 0.6871(6) 0.1920(10) 0.3381(5) 0.058(2) Uani 1 1 d . . . . .
H9A H 0.693206 0.113056 0.306507 0.087 Uiso 1 1 calc R U . . .
H9B H 0.697148 0.280203 0.314101 0.087 Uiso 1 1 calc R U . . .
H9C H 0.625927 0.191951 0.352308 0.087 Uiso 1 1 calc R U . . .
C10 C 0.5740(5) 0.3440(8) 0.4699(4) 0.0404(16) Uani 1 1 d . . . . .
C11 C 0.5128(6) 0.2344(8) 0.4765(4) 0.0451(18) Uani 1 1 d . . . . .
H11 H 0.535005 0.150626 0.499232 0.054 Uiso 1 1 calc R U . . .
C12 C 0.4262(5) 0.2425(6) 0.4527(5) 0.0442(19) Uani 1 1 d . . . . .
H12 H 0.384948 0.172773 0.464523 0.053 Uiso 1 1 calc R U . . .
C13 C 0.3939(5) 0.3609(8) 0.4075(4) 0.0430(17) Uani 1 1 d . . . . .
H13 H 0.333198 0.363609 0.385205 0.052 Uiso 1 1 calc R U . . .
C14 C 0.4546(5) 0.4700(7) 0.3980(4) 0.0382(15) Uani 1 1 d . . . . .
C15 C 0.5449(5) 0.4644(8) 0.4309(3) 0.0374(15) Uani 1 1 d . . . . .
H15 H 0.585397 0.540304 0.426860 0.045 Uiso 1 1 calc R U . . .
C16 C 0.5128(5) 0.4494(8) 0.2485(4) 0.0409(16) Uani 1 1 d . . . . .
H16 H 0.556876 0.424676 0.290322 0.049 Uiso 1 1 calc R U . . .
C17 C 0.4508(8) 0.3210(10) 0.2334(5) 0.068(3) Uani 1 1 d . . . . .
H17A H 0.411248 0.335434 0.189369 0.101 Uiso 1 1 calc R U . . .
H17B H 0.413586 0.308755 0.271577 0.101 Uiso 1 1 calc R U . . .
H17C H 0.488023 0.237114 0.229679 0.101 Uiso 1 1 calc R U . . .
C18 C 0.5682(7) 0.4649(10) 0.1877(4) 0.062(2) Uani 1 1 d . . . . .
H18A H 0.602519 0.378530 0.182614 0.094 Uiso 1 1 calc R U . . .
H18B H 0.610308 0.543809 0.196685 0.094 Uiso 1 1 calc R U . . .
H18C H 0.527298 0.482419 0.144610 0.094 Uiso 1 1 calc R U . . .
C19 C 0.5276(5) 0.7679(8) 0.2642(4) 0.0410(16) Uani 1 1 d . . . . .
H19 H 0.541223 0.767852 0.214623 0.049 Uiso 1 1 calc R U . . .
C20 C 0.6190(6) 0.7549(9) 0.3096(6) 0.061(3) Uani 1 1 d . . . . .
H20A H 0.658113 0.833424 0.299884 0.091 Uiso 1 1 calc R U . . .
H20B H 0.647979 0.666265 0.299150 0.091 Uiso 1 1 calc R U . . .
H20C H 0.609641 0.756497 0.359096 0.091 Uiso 1 1 calc R U . . .
C21 C 0.4856(7) 0.9109(8) 0.2760(5) 0.059(2) Uani 1 1 d . . . . .
H21A H 0.469773 0.915816 0.323839 0.088 Uiso 1 1 calc R U . . .
H21B H 0.430822 0.923621 0.242672 0.088 Uiso 1 1 calc R U . . .
H21C H 0.529433 0.985012 0.269166 0.088 Uiso 1 1 calc R U . . .
C22 C 0.3416(5) 0.6529(8) 0.2129(4) 0.0434(17) Uani 1 1 d . . . . .
H22 H 0.323084 0.749607 0.225336 0.052 Uiso 1 1 calc R U . . .
C23 C 0.2619(6) 0.5581(10) 0.2219(5) 0.063(2) Uani 1 1 d . . . . .
H23A H 0.207881 0.591447 0.192016 0.094 Uiso 1 1 calc R U . . .
H23B H 0.250415 0.559655 0.270878 0.094 Uiso 1 1 calc R U . . .
H23C H 0.275845 0.462066 0.208581 0.094 Uiso 1 1 calc R U . . .
C24 C 0.3567(6) 0.6582(11) 0.1369(4) 0.059(2) Uani 1 1 d . . . . .
H24A H 0.374931 0.565297 0.122001 0.088 Uiso 1 1 calc R U . . .
H24B H 0.404528 0.726365 0.130941 0.088 Uiso 1 1 calc R U . . .
H24C H 0.300281 0.686566 0.108427 0.088 Uiso 1 1 calc R U . . .

loop_
_atom_site_aniso_label
_atom_site_aniso_U_11
_atom_site_aniso_U_22
_atom_site_aniso_U_33
_atom_site_aniso_U_23
_atom_site_aniso_U_13
_atom_site_aniso_U_12
Sn1 0.0524(4) 0.0467(4) 0.0386(3) 0.0132(2) 0.0100(2) 0.0183(2)
Si1 0.0353(9) 0.0303(9) 0.0305(9) 0.0017(7) 0.0048(7) 0.0060(7)
N1 0.039(3) 0.056(4) 0.033(3) 0.010(3) 0.008(3) 0.016(3)
C1 0.044(4) 0.040(4) 0.035(4) 0.001(3) 0.005(3) 0.002(3)
Si2 0.0361(9) 0.0281(9) 0.0294(9) 0.0041(7) 0.0039(7) 0.0006(7)
N2 0.039(3) 0.044(3) 0.032(3) 0.011(2) 0.008(3) 0.010(3)
C2 0.049(5) 0.076(6) 0.065(6) 0.022(5) 0.021(4) 0.007(4)
C3 0.060(5) 0.031(4) 0.067(5) -0.001(4) -0.004(4) -0.004(3)
C4 0.053(5) 0.048(4) 0.043(4) 0.007(3) -0.002(4) 0.002(4)
C5 0.045(5) 0.094(8) 0.072(7) 0.025(5) -0.002(5) 0.020(5)
C6 0.085(7) 0.066(6) 0.047(5) 0.001(4) -0.016(5) -0.016(5)
C7 0.055(5) 0.040(4) 0.064(5) -0.008(4) -0.001(4) 0.009(4)
C8 0.113(9) 0.029(4) 0.100(8) -0.007(5) 0.001(7) 0.008(5)
C9 0.065(5) 0.048(5) 0.058(5) -0.019(4) -0.007(4) 0.002(4)
C10 0.045(4) 0.037(4) 0.039(4) 0.002(3) 0.006(3) 0.003(3)
C11 0.061(5) 0.031(4) 0.044(4) 0.006(3) 0.008(4) 0.006(3)
C12 0.038(4) 0.016(3) 0.083(6) -0.002(3) 0.025(4) -0.010(3)
C13 0.042(4) 0.041(4) 0.046(4) 0.007(3) 0.003(3) -0.001(3)
C14 0.041(4) 0.037(4) 0.038(4) -0.001(3) 0.008(3) 0.000(3)
C15 0.039(4) 0.042(4) 0.032(3) 0.007(3) 0.008(3) 0.006(3)
C16 0.051(4) 0.035(4) 0.037(4) 0.003(3) 0.009(3) 0.007(3)
C17 0.099(8) 0.039(5) 0.064(6) -0.007(4) 0.008(5) 0.000(5)
C18 0.084(7) 0.064(6) 0.042(4) 0.006(4) 0.023(4) 0.027(5)
C19 0.046(4) 0.037(4) 0.039(4) 0.009(3) 0.000(3) -0.004(3)
C20 0.051(5) 0.045(5) 0.080(7) 0.017(4) -0.021(5) -0.011(4)
C21 0.068(6) 0.034(4) 0.072(6) 0.005(4) -0.003(5) -0.006(4)
C22 0.039(4) 0.040(4) 0.048(4) 0.001(3) -0.005(3) -0.001(3)
C23 0.054(5) 0.064(6) 0.066(6) 0.002(5) -0.011(4) -0.013(4)
C24 0.057(5) 0.075(6) 0.040(4) 0.003(4) -0.010(4) 0.015(4)

loop_
_atom_type_symbol
_atom_type_description
_atom_type_scat_dispersion_real
_atom_type_scat_dispersion_imag
_atom_type_scat_source
C C 0.0033 0.0016 'International Tables Vol C Tables 4.2.6.8 and 6.1.1.4'
H H 0.0000 0.0000 'International Tables Vol C Tables 4.2.6.8 and 6.1.1.4'
N N 0.0061 0.0033 'International Tables Vol C Tables 4.2.6.8 and 6.1.1.4'
Si Si 0.0817 0.0704 'International Tables Vol C Tables 4.2.6.8 and 6.1.1.4'
Sn Sn -0.6537 1.4246 'International Tables Vol C Tables 4.2.6.8 and 6.1.1.4'

loop_
_geom_angle_atom_site_label_1
_geom_angle_atom_site_label_2
_geom_angle_atom_site_label_3
_geom_angle
_geom_angle_site_symmetry_1
_geom_angle_site_symmetry_3
_geom_angle_publ_flag
N1 Sn1 N2 99.4(2) . 3_666 ?
N1 Si1 C7 109.8(4) . . ?
N1 Si1 C1 112.5(3) . . ?
C7 Si1 C1 107.1(4) . . ?
N1 Si1 C4 106.9(3) . . ?
C7 Si1 C4 106.4(4) . . ?
C1 Si1 C4 114.0(4) . . ?
C10 N1 Si1 124.7(5) . . ?
C10 N1 Sn1 111.3(4) . . ?
Si1 N1 Sn1 120.8(3) . . ?
C2 C1 C3 112.2(7) . . ?
C2 C1 Si1 114.7(6) . . ?
C3 C1 Si1 112.7(5) . . ?
C2 C1 H1 105.4 . . ?
C3 C1 H1 105.4 . . ?
Si1 C1 H1 105.4 . . ?
N2 Si2 C19 112.7(3) . . ?
N2 Si2 C16 107.8(3) . . ?
C19 Si2 C16 108.3(4) . . ?
N2 Si2 C22 108.1(3) . . ?
C19 Si2 C22 105.3(3) . . ?
C16 Si2 C22 114.7(3) . . ?
C14 N2 Si2 121.3(5) . . ?
C14 N2 Sn1 120.8(4) . 3_666 ?
Si2 N2 Sn1 117.3(3) . 3_666 ?
C1 C2 H2A 109.5 . . ?
C1 C2 H2B 109.5 . . ?
H2A C2 H2B 109.5 . . ?
C1 C2 H2C 109.5 . . ?
H2A C2 H2C 109.5 . . ?
H2B C2 H2C 109.5 . . ?
C1 C3 H3A 109.5 . . ?
C1 C3 H3B 109.5 . . ?
H3A C3 H3B 109.5 . . ?
C1 C3 H3C 109.5 . . ?
H3A C3 H3C 109.5 . . ?
H3B C3 H3C 109.5 . . ?
C5 C4 C6 111.4(8) . . ?
C5 C4 Si1 114.1(6) . . ?
C6 C4 Si1 112.6(6) . . ?
C5 C4 H4 106.0 . . ?
C6 C4 H4 106.0 . . ?
Si1 C4 H4 106.0 . . ?
C4 C5 H5A 109.5 . . ?
C4 C5 H5B 109.5 . . ?
H5A C5 H5B 109.5 . . ?
C4 C5 H5C 109.5 . . ?
H5A C5 H5C 109.5 . . ?
H5B C5 H5C 109.5 . . ?
C4 C6 H6A 109.5 . . ?
C4 C6 H6B 109.5 . . ?
H6A C6 H6B 109.5 . . ?
C4 C6 H6C 109.5 . . ?
H6A C6 H6C 109.5 . . ?
H6B C6 H6C 109.5 . . ?
C8 C7 C9 111.8(8) . . ?
C8 C7 Si1 111.8(7) . . ?
C9 C7 Si1 113.4(6) . . ?
C8 C7 H7 106.4 . . ?
C9 C7 H7 106.4 . . ?
Si1 C7 H7 106.4 . . ?
C7 C8 H8A 109.5 . . ?
C7 C8 H8B 109.5 . . ?
H8A C8 H8B 109.5 . . ?
C7 C8 H8C 109.5 . . ?
H8A C8 H8C 109.5 . . ?
H8B C8 H8C 109.5 . . ?
C7 C9 H9A 109.5 . . ?
C7 C9 H9B 109.5 . . ?
H9A C9 H9B 109.5 . . ?
C7 C9 H9C 109.5 . . ?
H9A C9 H9C 109.5 . . ?
H9B C9 H9C 109.5 . . ?
C11 C10 C15 119.8(7) . . ?
C11 C10 N1 121.1(7) . . ?
C15 C10 N1 119.0(7) . . ?
C12 C11 C10 122.9(7) . . ?
C12 C11 H11 118.6 . . ?
C10 C11 H11 118.6 . . ?
C11 C12 C13 119.0(6) . . ?
C11 C12 H12 120.5 . . ?
C13 C12 H12 120.5 . . ?
C14 C13 C12 118.7(7) . . ?
C14 C13 H13 120.7 . . ?
C12 C13 H13 120.7 . . ?
C13 C14 C15 120.2(7) . . ?
C13 C14 N2 120.5(6) . . ?
C15 C14 N2 119.3(6) . . ?
C10 C15 C14 118.7(7) . . ?
C10 C15 H15 120.6 . . ?
C14 C15 H15 120.6 . . ?
C18 C16 C17 107.5(7) . . ?
C18 C16 Si2 115.6(5) . . ?
C17 C16 Si2 114.0(6) . . ?
C18 C16 H16 106.4 . . ?
C17 C16 H16 106.4 . . ?
Si2 C16 H16 106.4 . . ?
C16 C17 H17A 109.5 . . ?
C16 C17 H17B 109.5 . . ?
H17A C17 H17B 109.5 . . ?
C16 C17 H17C 109.5 . . ?
H17A C17 H17C 109.5 . . ?
H17B C17 H17C 109.5 . . ?
C16 C18 H18A 109.5 . . ?
C16 C18 H18B 109.5 . . ?
H18A C18 H18B 109.5 . . ?
C16 C18 H18C 109.5 . . ?
H18A C18 H18C 109.5 . . ?
H18B C18 H18C 109.5 . . ?
C20 C19 C21 109.7(7) . . ?
C20 C19 Si2 112.7(5) . . ?
C21 C19 Si2 115.4(6) . . ?
C20 C19 H19 106.1 . . ?
C21 C19 H19 106.1 . . ?
Si2 C19 H19 106.1 . . ?
C19 C20 H20A 109.5 . . ?
C19 C20 H20B 109.5 . . ?
H20A C20 H20B 109.5 . . ?
C19 C20 H20C 109.5 . . ?
H20A C20 H20C 109.5 . . ?
H20B C20 H20C 109.5 . . ?
C19 C21 H21A 109.5 . . ?
C19 C21 H21B 109.5 . . ?
H21A C21 H21B 109.5 . . ?
C19 C21 H21C 109.5 . . ?
H21A C21 H21C 109.5 . . ?
H21B C21 H21C 109.5 . . ?
C24 C22 C23 110.1(7) . . ?
C24 C22 Si2 111.8(6) . . ?
C23 C22 Si2 115.5(6) . . ?
C24 C22 H22 106.3 . . ?
C23 C22 H22 106.3 . . ?
Si2 C22 H22 106.3 . . ?
C22 C23 H23A 109.5 . . ?
C22 C23 H23B 109.5 . . ?
H23A C23 H23B 109.5 . . ?
C22 C23 H23C 109.5 . . ?
H23A C23 H23C 109.5 . . ?
H23B C23 H23C 109.5 . . ?
C22 C24 H24A 109.5 . . ?
C22 C24 H24B 109.5 . . ?
H24A C24 H24B 109.5 . . ?
C22 C24 H24C 109.5 . . ?
H24A C24 H24C 109.5 . . ?
H24B C24 H24C 109.5 . . ?

loop_
_geom_bond_atom_site_label_1
_geom_bond_atom_site_label_2
_geom_bond_distance
_geom_bond_site_symmetry_2
_geom_bond_publ_flag
Sn1 N1 2.080(6) . ?
Sn1 N2 2.087(6) 3_666 ?
Si1 N1 1.733(6) . ?
Si1 C7 1.885(8) . ?
Si1 C1 1.895(8) . ?
Si1 C4 1.904(8) . ?
N1 C10 1.449(10) . ?
C1 C2 1.512(11) . ?
C1 C3 1.551(11) . ?
C1 H1 1.0000 . ?
Si2 N2 1.740(6) . ?
Si2 C19 1.882(7) . ?
Si2 C16 1.887(7) . ?
Si2 C22 1.918(7) . ?
N2 C14 1.428(9) . ?
C2 H2A 0.9800 . ?
C2 H2B 0.9800 . ?
C2 H2C 0.9800 . ?
C3 H3A 0.9800 . ?
C3 H3B 0.9800 . ?
C3 H3C 0.9800 . ?
C4 C5 1.517(13) . ?
C4 C6 1.550(12) . ?
C4 H4 1.0000 . ?
C5 H5A 0.9800 . ?
C5 H5B 0.9800 . ?
C5 H5C 0.9800 . ?
C6 H6A 0.9800 . ?
C6 H6B 0.9800 . ?
C6 H6C 0.9800 . ?
C7 C8 1.536(14) . ?
C7 C9 1.557(12) . ?
C7 H7 1.0000 . ?
C8 H8A 0.9800 . ?
C8 H8B 0.9800 . ?
C8 H8C 0.9800 . ?
C9 H9A 0.9800 . ?
C9 H9B 0.9800 . ?
C9 H9C 0.9800 . ?
C10 C11 1.400(11) . ?
C10 C15 1.409(10) . ?
C11 C12 1.314(12) . ?
C11 H11 0.9500 . ?
C12 C13 1.469(11) . ?
C12 H12 0.9500 . ?
C13 C14 1.403(10) . ?
C13 H13 0.9500 . ?
C14 C15 1.411(10) . ?
C15 H15 0.9500 . ?
C16 C18 1.520(11) . ?
C16 C17 1.537(12) . ?
C16 H16 1.0000 . ?
C17 H17A 0.9800 . ?
C17 H17B 0.9800 . ?
C17 H17C 0.9800 . ?
C18 H18A 0.9800 . ?
C18 H18B 0.9800 . ?
C18 H18C 0.9800 . ?
C19 C20 1.526(11) . ?
C19 C21 1.528(11) . ?
C19 H19 1.0000 . ?
C20 H20A 0.9800 . ?
C20 H20B 0.9800 . ?
C20 H20C 0.9800 . ?
C21 H21A 0.9800 . ?
C21 H21B 0.9800 . ?
C21 H21C 0.9800 . ?
C22 C24 1.509(12) . ?
C22 C23 1.515(11) . ?
C22 H22 1.0000 . ?
C23 H23A 0.9800 . ?
C23 H23B 0.9800 . ?
C23 H23C 0.9800 . ?
C24 H24A 0.9800 . ?
C24 H24B 0.9800 . ?
C24 H24C 0.9800 . ?
